data_4127121
loop_
_publ_author_name
'Gao, Yafei'
'Li, Guangyu'
'Deng, Liang'

_publ_section_title
;
 Bis(dinitrogen)cobalt(-I) Complexes with NHC Ligation: Synthesis,
 Characterization and Their Dinitrogen Functionalization Reactions
 Affording Side-On Bound Diazene Complexes.
;
_journal_name_full 'Journal of the American Chemical Society'
_journal_paper_doi 10.1021/jacs.7b11660
_journal_year 2018
_chemical_formula_moiety 'C60 H96 Co2 N16 Rb2, C7 H8'
_chemical_formula_sum 'C67 H104 Co2 N16 Rb2'
_chemical_formula_weight 1422.46
_space_group_crystal_system triclinic
_space_group_IT_number 2
_space_group_name_Hall '-P 1'
_space_group_name_H-M_alt 'P -1'
_symmetry_space_group_name_Hall '-P 1'
_symmetry_space_group_name_H-M 'P -1'
_atom_sites_solution_hydrogens geom
_atom_sites_solution_primary direct
_audit_creation_date 2016-07-01
_audit_creation_method
;
Olex2 1.2
(compiled 2016.02.19 svn.r3266 for OlexSys, GUI svn.r5155)
;
_cell_angle_alpha 81.766(3)
_cell_angle_beta 64.525(3)
_cell_angle_gamma 71.840(3)
_cell_formula_units_Z 2
_cell_length_a 15.843(2)
_cell_length_b 16.417(2)
_cell_length_c 16.627(2)
_cell_measurement_reflns_used 2833
_cell_measurement_temperature 130
_cell_measurement_theta_max 23.25
_cell_measurement_theta_min 2.23
_cell_volume 3709.4(8)
_computing_cell_refinement 'SAINT v7.68A (Bruker, 2009)'
_computing_data_reduction 'SAINT v7.68A (Bruker, 2009)'
_computing_molecular_graphics 'Olex2 (Dolomanov et al., 2009)'
_computing_publication_material 'Olex2 (Dolomanov et al., 2009)'
_computing_structure_refinement 'ShelXL (Sheldrick, 2015)'
_computing_structure_solution 'ShelXT (Sheldrick, 2015)'
_diffrn_ambient_temperature 130
_diffrn_measured_fraction_theta_full 0.998
_diffrn_measured_fraction_theta_max 0.990
_diffrn_measurement_device_type 'Bruker APEX-II CCD'
_diffrn_measurement_method '\f and \w scans'
_diffrn_radiation_monochromator graphite
_diffrn_radiation_type MoK\a
_diffrn_radiation_wavelength 0.71073
_diffrn_reflns_av_R_equivalents 0.1020
_diffrn_reflns_av_unetI/netI 0.2074
_diffrn_reflns_Laue_measured_fraction_full 0.998
_diffrn_reflns_Laue_measured_fraction_max 0.990
_diffrn_reflns_limit_h_max 19
_diffrn_reflns_limit_h_min -20
_diffrn_reflns_limit_k_max 21
_diffrn_reflns_limit_k_min -21
_diffrn_reflns_limit_l_max 15
_diffrn_reflns_limit_l_min -21
_diffrn_reflns_number 30668
_diffrn_reflns_point_group_measured_fraction_full 0.998
_diffrn_reflns_point_group_measured_fraction_max 0.990
_diffrn_reflns_theta_full 26.000
_diffrn_reflns_theta_max 27.611
_diffrn_reflns_theta_min 1.679
_diffrn_standards_number 0
_exptl_absorpt_coefficient_mu 1.799
_exptl_absorpt_correction_T_max 0.7456
_exptl_absorpt_correction_T_min 0.5829
_exptl_absorpt_correction_type multi-scan
_exptl_absorpt_process_details
;
SADABS-2008/1 (Bruker,2008) was used for absorption correction.
wR2(int) was 0.0790 before and 0.0551 after correction.
The Ratio of minimum to maximum transmission is 0.7818.
The \l/2 correction factor is 0.0015.
;
_exptl_crystal_colour red
_exptl_crystal_density_diffrn 1.273
_exptl_crystal_description prism
_exptl_crystal_F_000 1492
_exptl_crystal_size_max 0.12
_exptl_crystal_size_mid 0.02
_exptl_crystal_size_min 0.01
_refine_diff_density_max 0.698
_refine_diff_density_min -0.603
_refine_diff_density_rms 0.090
_refine_ls_extinction_method none
_refine_ls_goodness_of_fit_ref 0.717
_refine_ls_hydrogen_treatment constr
_refine_ls_matrix_type full
_refine_ls_number_parameters 785
_refine_ls_number_reflns 17075
_refine_ls_number_restraints 0
_refine_ls_restrained_S_all 0.717
_refine_ls_R_factor_all 0.1527
_refine_ls_R_factor_gt 0.0526
_refine_ls_shift/su_max 0.014
_refine_ls_shift/su_mean 0.000
_refine_ls_structure_factor_coef Fsqd
_refine_ls_weighting_details 'w=1/[\s^2^(Fo^2^)+(0.0448P)^2^] where P=(Fo^2^+2Fc^2^)/3'
_refine_ls_weighting_scheme calc
_refine_ls_wR_factor_gt 0.0963
_refine_ls_wR_factor_ref 0.1161
_reflns_Friedel_coverage 0.000
_reflns_number_gt 7501
_reflns_number_total 17075
_reflns_threshold_expression 'I > 2\s(I)'
_cod_data_source_file ja7b11660_si_001.cif
_cod_data_source_block 2b
_cod_original_cell_volume 3709.6(9)
_cod_database_code 4127121
_shelx_space_group_comment
;
The symmetry employed for this shelxl refinement is uniquely defined
by the following loop, which should always be used as a source of
symmetry information in preference to the above space-group names.
They are only intended as comments.
;
_shelx_estimated_absorpt_t_max 0.982
_shelx_estimated_absorpt_t_min 0.813
_olex2_refinement_description
;
1. Fixed Uiso
 At 1.2 times of:
  All C(H) groups, All C(H,H) groups
 At 1.5 times of:
  All C(H,H,H) groups
2.a Ternary CH refined with riding coordinates:
 C7(H7), C13(H13), C19(H19), C27(H27), C33(H33), C35(H35), C41(H41), C49(H49),
 C55(H55)
2.b Secondary CH2 refined with riding coordinates:
 C8(H8A,H8B), C9(H9A,H9B), C10(H10A,H10B), C11(H11A,H11B), C12(H12A,H12B),
 C14(H14A,H14B), C15(H15A,H15B), C16(H16A,H16B), C17(H17A,H17B), C18(H18A,H18B),
  C20(H20A,H20B), C21(H21A,H21B), C22(H22A,H22B), C23(H23A,H23B), C24(H24A,
 H24B), C28(H28A,H28B), C29(H29A,H29B), C30(H30A,H30B), C31(H31A,H31B),
 C32(H32A,H32B), C36(H36A,H36B), C37(H37A,H37B), C38(H38A,H38B), C39(H39A,H39B),
  C40(H40A,H40B), C42(H42A,H42B), C43(H43A,H43B), C44(H44A,H44B), C45(H45A,
 H45B), C46(H46A,H46B), C50(H50A,H50B), C51(H51A,H51B), C52(H52A,H52B),
 C53(H53A,H53B), C54(H54A,H54B), C56(H56A,H56B), C57(H57A,H57B), C58(H58A,H58B),
  C59(H59A,H59B), C60(H60A,H60B)
2.c Aromatic/amide H refined with riding coordinates:
 C5(H5), C6(H6), C25(H25), C26(H26), C34(H34), C47(H47), C48(H48), C63(H63),
 C64(H64), C65(H65), C66(H66), C67(H67)
2.d Idealised Me refined as rotating group:
 C61(H61A,H61B,H61C)
;
_shelx_shelxl_version_number 2014/7
_olex2_submission_special_instructions 'No special instructions were received'

loop_
_space_group_symop_operation_xyz
'x, y, z'
'-x, -y, -z'

loop_
_atom_site_label
_atom_site_type_symbol
_atom_site_fract_x
_atom_site_fract_y
_atom_site_fract_z
_atom_site_U_iso_or_equiv
_atom_site_adp_type
_atom_site_occupancy
_atom_site_site_symmetry_order
_atom_site_calc_flag
_atom_site_refinement_flags_posn
Rb1 Rb 0.40708(3) 0.53002(3) 0.43039(3) 0.03012(12) Uani 1 1 d .
Rb2 Rb 0.89514(3) 0.50600(3) 0.44528(3) 0.03119(12) Uani 1 1 d .
Co1 Co 0.65034(4) 0.36639(4) 0.37072(4) 0.02432(15) Uani 1 1 d .
Co2 Co 0.07136(4) 0.64313(4) 0.38085(4) 0.02286(15) Uani 1 1 d .
N1 N 0.5425(3) 0.3655(2) 0.4640(3) 0.0278(9) Uani 1 1 d .
N2 N 0.4691(3) 0.3666(3) 0.5245(3) 0.0371(10) Uani 1 1 d .
N3 N 0.7221(3) 0.4284(2) 0.3717(2) 0.0275(9) Uani 1 1 d .
N4 N 0.7676(3) 0.4671(3) 0.3796(3) 0.0393(11) Uani 1 1 d .
N5 N 0.1877(3) 0.5763(2) 0.3668(2) 0.0263(9) Uani 1 1 d .
N6 N 0.2613(3) 0.5332(3) 0.3653(3) 0.0351(10) Uani 1 1 d .
N7 N -0.0248(3) 0.6388(2) 0.4847(3) 0.0257(9) Uani 1 1 d .
N8 N -0.0864(3) 0.6307(2) 0.5532(3) 0.0356(10) Uani 1 1 d .
N9 N 0.7426(3) 0.1774(3) 0.4030(3) 0.0364(10) Uani 1 1 d .
N10 N 0.8228(3) 0.2205(2) 0.2713(2) 0.0307(9) Uani 1 1 d .
N11 N 0.5622(3) 0.3500(2) 0.2484(2) 0.0269(9) Uani 1 1 d .
N12 N 0.6311(2) 0.4520(2) 0.2002(2) 0.0277(9) Uani 1 1 d .
N13 N 0.0543(2) 0.5430(2) 0.2494(2) 0.0216(8) Uani 1 1 d .
N14 N -0.0559(2) 0.6641(2) 0.2839(2) 0.0241(8) Uani 1 1 d .
N15 N 0.0316(3) 0.8342(2) 0.4052(2) 0.0300(9) Uani 1 1 d .
N16 N 0.1454(3) 0.7925(2) 0.2775(2) 0.0311(9) Uani 1 1 d .
C1 C 0.7402(3) 0.2496(3) 0.3472(3) 0.0263(10) Uani 1 1 d .
C2 C 0.6152(3) 0.3913(3) 0.2686(3) 0.0262(10) Uani 1 1 d .
C3 C 0.0260(3) 0.6181(3) 0.2971(3) 0.0223(10) Uani 1 1 d .
C4 C 0.0821(3) 0.7621(3) 0.3540(3) 0.0273(11) Uani 1 1 d .
C5 C 0.8230(4) 0.1096(3) 0.3622(4) 0.0479(14) Uani 1 1 d .
H5 H 0.8396 0.0545 0.3876 0.058 Uiso 1 1 calc R
C6 C 0.8730(4) 0.1358(3) 0.2802(3) 0.0419(13) Uani 1 1 d .
H6 H 0.9316 0.1030 0.2363 0.050 Uiso 1 1 calc R
C7 C 0.6663(3) 0.1745(3) 0.4917(3) 0.0355(12) Uani 1 1 d .
H7 H 0.6156 0.2311 0.5014 0.043 Uiso 1 1 calc R
C8 C 0.7027(4) 0.1638(4) 0.5637(3) 0.0584(17) Uani 1 1 d .
H8A H 0.7328 0.2100 0.5583 0.070 Uiso 1 1 calc R
H8B H 0.7530 0.1082 0.5567 0.070 Uiso 1 1 calc R
C9 C 0.6182(4) 0.1672(4) 0.6558(4) 0.067(2) Uani 1 1 d .
H9A H 0.6445 0.1547 0.7019 0.081 Uiso 1 1 calc R
H9B H 0.5734 0.2260 0.6658 0.081 Uiso 1 1 calc R
C10 C 0.5621(4) 0.1051(4) 0.6663(3) 0.0493(14) Uani 1 1 d .
H10A H 0.6030 0.0459 0.6680 0.059 Uiso 1 1 calc R
H10B H 0.5037 0.1156 0.7234 0.059 Uiso 1 1 calc R
C11 C 0.5313(4) 0.1135(4) 0.5913(3) 0.0494(15) Uani 1 1 d .
H11A H 0.4823 0.1695 0.5952 0.059 Uiso 1 1 calc R
H11B H 0.5006 0.0678 0.5968 0.059 Uiso 1 1 calc R
C12 C 0.6172(4) 0.1071(4) 0.5019(4) 0.0514(15) Uani 1 1 d .
H12A H 0.6643 0.0497 0.4964 0.062 Uiso 1 1 calc R
H12B H 0.5945 0.1137 0.4537 0.062 Uiso 1 1 calc R
C13 C 0.8534(3) 0.2721(3) 0.1917(3) 0.0320(11) Uani 1 1 d .
H13 H 0.7990 0.3259 0.2001 0.038 Uiso 1 1 calc R
C14 C 0.8696(4) 0.2285(4) 0.1091(3) 0.0442(14) Uani 1 1 d .
H14A H 0.9221 0.1740 0.0993 0.053 Uiso 1 1 calc R
H14B H 0.8093 0.2148 0.1186 0.053 Uiso 1 1 calc R
C15 C 0.8971(4) 0.2858(4) 0.0273(3) 0.0513(15) Uani 1 1 d .
H15A H 0.8415 0.3374 0.0342 0.062 Uiso 1 1 calc R
H15B H 0.9113 0.2547 -0.0259 0.062 Uiso 1 1 calc R
C16 C 0.9860(4) 0.3132(4) 0.0137(3) 0.0478(14) Uani 1 1 d .
H16A H 1.0435 0.2622 -0.0006 0.057 Uiso 1 1 calc R
H16B H 0.9995 0.3537 -0.0374 0.057 Uiso 1 1 calc R
C17 C 0.9703(4) 0.3554(3) 0.0960(3) 0.0408(13) Uani 1 1 d .
H17A H 1.0307 0.3689 0.0863 0.049 Uiso 1 1 calc R
H17B H 0.9179 0.4100 0.1060 0.049 Uiso 1 1 calc R
C18 C 0.9430(3) 0.2986(3) 0.1777(3) 0.0340(12) Uani 1 1 d .
H18A H 0.9294 0.3297 0.2306 0.041 Uiso 1 1 calc R
H18B H 0.9983 0.2468 0.1706 0.041 Uiso 1 1 calc R
C19 C 0.5287(3) 0.2776(3) 0.2993(3) 0.0287(11) Uani 1 1 d .
H19 H 0.5524 0.2629 0.3479 0.034 Uiso 1 1 calc R
C20 C 0.5704(3) 0.1994(3) 0.2402(3) 0.0389(13) Uani 1 1 d .
H20A H 0.6424 0.1826 0.2165 0.047 Uiso 1 1 calc R
H20B H 0.5520 0.2144 0.1890 0.047 Uiso 1 1 calc R
C21 C 0.5333(4) 0.1235(3) 0.2914(4) 0.0464(14) Uani 1 1 d .
H21A H 0.5577 0.0755 0.2501 0.056 Uiso 1 1 calc R
H21B H 0.5587 0.1037 0.3379 0.056 Uiso 1 1 calc R
C22 C 0.4221(4) 0.1487(3) 0.3349(4) 0.0454(14) Uani 1 1 d .
H22A H 0.3969 0.1613 0.2880 0.055 Uiso 1 1 calc R
H22B H 0.4001 0.1001 0.3715 0.055 Uiso 1 1 calc R
C23 C 0.3815(4) 0.2268(3) 0.3933(3) 0.0440(14) Uani 1 1 d .
H23A H 0.4011 0.2120 0.4439 0.053 Uiso 1 1 calc R
H23B H 0.3095 0.2435 0.4179 0.053 Uiso 1 1 calc R
C24 C 0.4176(3) 0.3018(3) 0.3419(3) 0.0335(12) Uani 1 1 d .
H24A H 0.3921 0.3505 0.3826 0.040 Uiso 1 1 calc R
H24B H 0.3928 0.3203 0.2949 0.040 Uiso 1 1 calc R
C25 C 0.5478(3) 0.3837(3) 0.1736(3) 0.0341(12) Uani 1 1 d .
H25 H 0.5140 0.3650 0.1478 0.041 Uiso 1 1 calc R
C26 C 0.5900(3) 0.4476(3) 0.1433(3) 0.0334(12) Uani 1 1 d .
H26 H 0.5913 0.4829 0.0925 0.040 Uiso 1 1 calc R
C27 C 0.6817(3) 0.5164(3) 0.1940(3) 0.0275(11) Uani 1 1 d .
H27 H 0.7361 0.4879 0.2130 0.033 Uiso 1 1 calc R
C28 C 0.6130(3) 0.5900(3) 0.2571(3) 0.0287(11) Uani 1 1 d .
H28A H 0.5875 0.5675 0.3188 0.034 Uiso 1 1 calc R
H28B H 0.5571 0.6182 0.2412 0.034 Uiso 1 1 calc R
C29 C 0.6656(3) 0.6560(3) 0.2523(3) 0.0380(12) Uani 1 1 d .
H29A H 0.6185 0.7051 0.2909 0.046 Uiso 1 1 calc R
H29B H 0.7166 0.6295 0.2750 0.046 Uiso 1 1 calc R
C30 C 0.7118(4) 0.6878(3) 0.1580(3) 0.0406(13) Uani 1 1 d .
H30A H 0.7492 0.7268 0.1565 0.049 Uiso 1 1 calc R
H30B H 0.6603 0.7206 0.1378 0.049 Uiso 1 1 calc R
C31 C 0.7795(3) 0.6133(3) 0.0952(3) 0.0384(13) Uani 1 1 d .
H31A H 0.8349 0.5842 0.1117 0.046 Uiso 1 1 calc R
H31B H 0.8061 0.6355 0.0335 0.046 Uiso 1 1 calc R
C32 C 0.7256(3) 0.5483(3) 0.0994(3) 0.0339(12) Uani 1 1 d .
H32A H 0.6734 0.5759 0.0783 0.041 Uiso 1 1 calc R
H32B H 0.7716 0.4994 0.0600 0.041 Uiso 1 1 calc R
C33 C -0.0065(3) 0.5461(3) 0.2089(3) 0.0288(11) Uani 1 1 d .
H33 H 0.0069 0.5060 0.1621 0.035 Uiso 1 1 calc R
C34 C -0.0741(3) 0.6217(3) 0.2287(3) 0.0314(11) Uani 1 1 d .
H34 H -0.1251 0.6427 0.2089 0.038 Uiso 1 1 calc R
C35 C 0.1464(3) 0.4761(3) 0.2334(3) 0.0245(10) Uani 1 1 d .
H35 H 0.1622 0.4744 0.2857 0.029 Uiso 1 1 calc R
C36 C 0.2276(3) 0.4972(3) 0.1524(3) 0.0309(11) Uani 1 1 d .
H36A H 0.2316 0.5547 0.1590 0.037 Uiso 1 1 calc R
H36B H 0.2140 0.4986 0.0993 0.037 Uiso 1 1 calc R
C37 C 0.3250(3) 0.4309(3) 0.1390(3) 0.0353(12) Uani 1 1 d .
H37A H 0.3766 0.4442 0.0831 0.042 Uiso 1 1 calc R
H37B H 0.3421 0.4341 0.1889 0.042 Uiso 1 1 calc R
C38 C 0.3204(3) 0.3403(3) 0.1344(3) 0.0399(13) Uani 1 1 d .
H38A H 0.3137 0.3344 0.0792 0.048 Uiso 1 1 calc R
H38B H 0.3819 0.2985 0.1322 0.048 Uiso 1 1 calc R
C39 C 0.2353(3) 0.3202(3) 0.2144(3) 0.0364(12) Uani 1 1 d .
H39A H 0.2463 0.3186 0.2690 0.044 Uiso 1 1 calc R
H39B H 0.2311 0.2630 0.2071 0.044 Uiso 1 1 calc R
C40 C 0.1390(3) 0.3876(3) 0.2249(3) 0.0325(11) Uani 1 1 d .
H40A H 0.1251 0.3866 0.1725 0.039 Uiso 1 1 calc R
H40B H 0.0850 0.3743 0.2786 0.039 Uiso 1 1 calc R
C41 C -0.1062(3) 0.7533(3) 0.3103(3) 0.0256(10) Uani 1 1 d .
H41 H -0.0837 0.7663 0.3535 0.031 Uiso 1 1 calc R
C42 C -0.2166(3) 0.7700(3) 0.3573(3) 0.0347(12) Uani 1 1 d .
H42A H -0.2332 0.7323 0.4105 0.042 Uiso 1 1 calc R
H42B H -0.2414 0.7566 0.3167 0.042 Uiso 1 1 calc R
C43 C -0.2650(3) 0.8640(3) 0.3854(3) 0.0384(12) Uani 1 1 d .
H43A H -0.3366 0.8747 0.4138 0.046 Uiso 1 1 calc R
H43B H -0.2442 0.8759 0.4297 0.046 Uiso 1 1 calc R
C44 C -0.2376(4) 0.9243(3) 0.3053(3) 0.0453(14) Uani 1 1 d .
H44A H -0.2630 0.9158 0.2631 0.054 Uiso 1 1 calc R
H44B H -0.2678 0.9845 0.3254 0.054 Uiso 1 1 calc R
C45 C -0.1278(3) 0.9073(3) 0.2584(4) 0.0433(13) Uani 1 1 d .
H45A H -0.1032 0.9212 0.2989 0.052 Uiso 1 1 calc R
H45B H -0.1113 0.9449 0.2051 0.052 Uiso 1 1 calc R
C46 C -0.0779(3) 0.8129(3) 0.2302(3) 0.0374(12) Uani 1 1 d .
H46A H -0.0974 0.8005 0.1852 0.045 Uiso 1 1 calc R
H46B H -0.0063 0.8026 0.2028 0.045 Uiso 1 1 calc R
C47 C 0.0644(4) 0.9047(3) 0.3617(3) 0.0429(14) Uani 1 1 d .
H47 H 0.0406 0.9610 0.3846 0.051 Uiso 1 1 calc R
C48 C 0.1350(4) 0.8789(3) 0.2821(3) 0.0458(14) Uani 1 1 d .
H48 H 0.1710 0.9128 0.2375 0.055 Uiso 1 1 calc R
C49 C -0.0357(3) 0.8332(3) 0.4991(3) 0.0255(10) Uani 1 1 d .
H49 H -0.0654 0.7854 0.5072 0.031 Uiso 1 1 calc R
C50 C 0.0177(3) 0.8138(3) 0.5574(3) 0.0431(13) Uani 1 1 d .
H50A H 0.0486 0.8598 0.5507 0.052 Uiso 1 1 calc R
H50B H 0.0698 0.7593 0.5388 0.052 Uiso 1 1 calc R
C51 C -0.0509(4) 0.8067(4) 0.6553(3) 0.0578(16) Uani 1 1 d .
H51A H -0.0751 0.7559 0.6636 0.069 Uiso 1 1 calc R
H51B H -0.0149 0.7989 0.6932 0.069 Uiso 1 1 calc R
C52 C -0.1370(4) 0.8870(4) 0.6838(3) 0.0565(17) Uani 1 1 d .
H52A H -0.1831 0.8790 0.7455 0.068 Uiso 1 1 calc R
H52B H -0.1135 0.9364 0.6832 0.068 Uiso 1 1 calc R
C53 C -0.1892(4) 0.9061(4) 0.6233(4) 0.0570(16) Uani 1 1 d .
H53A H -0.2428 0.9598 0.6421 0.068 Uiso 1 1 calc R
H53B H -0.2179 0.8592 0.6278 0.068 Uiso 1 1 calc R
C54 C -0.1187(3) 0.9155(3) 0.5265(3) 0.0423(13) Uani 1 1 d .
H54A H -0.1534 0.9266 0.4870 0.051 Uiso 1 1 calc R
H54B H -0.0926 0.9645 0.5209 0.051 Uiso 1 1 calc R
C55 C 0.2208(3) 0.7367(3) 0.2044(3) 0.0325(12) Uani 1 1 d .
H55 H 0.2021 0.6826 0.2099 0.039 Uiso 1 1 calc R
C56 C 0.2307(3) 0.7755(3) 0.1146(3) 0.0382(12) Uani 1 1 d .
H56A H 0.2477 0.8299 0.1081 0.046 Uiso 1 1 calc R
H56B H 0.1673 0.7890 0.1103 0.046 Uiso 1 1 calc R
C57 C 0.3088(3) 0.7154(3) 0.0388(3) 0.0405(13) Uani 1 1 d .
H57A H 0.2890 0.6632 0.0416 0.049 Uiso 1 1 calc R
H57B H 0.3153 0.7443 -0.0192 0.049 Uiso 1 1 calc R
C58 C 0.4056(4) 0.6906(4) 0.0457(3) 0.0542(16) Uani 1 1 d .
H58A H 0.4293 0.7419 0.0352 0.065 Uiso 1 1 calc R
H58B H 0.4538 0.6483 -0.0010 0.065 Uiso 1 1 calc R
C59 C 0.3971(4) 0.6519(4) 0.1374(3) 0.0527(15) Uani 1 1 d .
H59A H 0.3814 0.5967 0.1449 0.063 Uiso 1 1 calc R
H59B H 0.4603 0.6404 0.1416 0.063 Uiso 1 1 calc R
C60 C 0.3178(3) 0.7131(3) 0.2114(3) 0.0404(13) Uani 1 1 d .
H60A H 0.3109 0.6855 0.2701 0.049 Uiso 1 1 calc R
H60B H 0.3371 0.7658 0.2076 0.049 Uiso 1 1 calc R
C61 C 0.2494(7) 1.1578(6) 0.0381(6) 0.127(3) Uani 1 1 d .
H61A H 0.2059 1.2140 0.0336 0.190 Uiso 1 1 calc GR
H61B H 0.3148 1.1528 -0.0089 0.190 Uiso 1 1 calc GR
H61C H 0.2522 1.1518 0.0965 0.190 Uiso 1 1 calc GR
C62 C 0.2115(7) 1.0884(5) 0.0276(7) 0.096(3) Uani 1 1 d .
C63 C 0.2416(8) 1.0597(7) -0.0564(6) 0.128(4) Uani 1 1 d .
H63 H 0.2829 1.0855 -0.1064 0.154 Uiso 1 1 calc R
C64 C 0.2110(8) 0.9912(8) -0.0693(8) 0.137(4) Uani 1 1 d .
H64 H 0.2447 0.9601 -0.1234 0.164 Uiso 1 1 calc R
C65 C 0.1344(12) 0.9721(7) -0.0038(8) 0.150(5) Uani 1 1 d .
H65 H 0.1015 0.9388 -0.0154 0.180 Uiso 1 1 calc R
C66 C 0.1042(7) 0.9992(7) 0.0764(9) 0.148(4) Uani 1 1 d .
H66 H 0.0570 0.9782 0.1256 0.178 Uiso 1 1 calc R
C67 C 0.1422(8) 1.0585(6) 0.0882(6) 0.108(3) Uani 1 1 d .
H67 H 0.1152 1.0803 0.1466 0.130 Uiso 1 1 calc R

loop_
_atom_site_aniso_label
_atom_site_aniso_U_11
_atom_site_aniso_U_22
_atom_site_aniso_U_33
_atom_site_aniso_U_23
_atom_site_aniso_U_13
_atom_site_aniso_U_12
Rb1 0.0270(2) 0.0361(3) 0.0304(3) -0.0013(2) -0.0139(2) -0.0094(2)
Rb2 0.0342(3) 0.0356(3) 0.0324(3) 0.0073(2) -0.0178(2) -0.0185(2)
Co1 0.0248(3) 0.0263(4) 0.0242(3) -0.0002(3) -0.0109(3) -0.0089(3)
Co2 0.0245(3) 0.0233(4) 0.0230(3) 0.0002(3) -0.0105(3) -0.0088(3)
N1 0.035(2) 0.019(2) 0.031(2) 0.0012(17) -0.017(2) -0.0064(19)
N2 0.032(2) 0.036(3) 0.032(2) 0.002(2) -0.002(2) -0.010(2)
N3 0.025(2) 0.028(2) 0.028(2) 0.0015(18) -0.0116(18) -0.0051(18)
N4 0.039(2) 0.052(3) 0.037(3) 0.003(2) -0.016(2) -0.027(2)
N5 0.026(2) 0.033(2) 0.023(2) -0.0013(17) -0.0088(18) -0.013(2)
N6 0.029(2) 0.045(3) 0.035(2) -0.004(2) -0.017(2) -0.009(2)
N7 0.035(2) 0.015(2) 0.032(2) -0.0043(17) -0.017(2) -0.0070(18)
N8 0.041(2) 0.034(3) 0.023(2) -0.0072(19) 0.002(2) -0.018(2)
N9 0.031(2) 0.031(3) 0.033(2) 0.000(2) -0.005(2) -0.004(2)
N10 0.028(2) 0.027(2) 0.027(2) -0.0029(18) -0.0049(18) -0.0029(19)
N11 0.030(2) 0.029(2) 0.028(2) -0.0004(18) -0.0143(18) -0.0133(19)
N12 0.026(2) 0.035(2) 0.021(2) -0.0042(18) -0.0070(17) -0.0083(19)
N13 0.0206(19) 0.024(2) 0.021(2) -0.0026(16) -0.0089(16) -0.0059(17)
N14 0.022(2) 0.021(2) 0.028(2) 0.0017(17) -0.0112(17) -0.0043(17)
N15 0.041(2) 0.023(2) 0.024(2) -0.0003(17) -0.0057(19) -0.018(2)
N16 0.040(2) 0.025(2) 0.024(2) -0.0018(18) -0.0042(19) -0.015(2)
C1 0.022(2) 0.030(3) 0.025(2) 0.005(2) -0.008(2) -0.009(2)
C2 0.026(2) 0.032(3) 0.022(2) -0.004(2) -0.009(2) -0.009(2)
C3 0.020(2) 0.025(3) 0.017(2) -0.0067(19) -0.0022(19) -0.005(2)
C4 0.028(3) 0.036(3) 0.023(2) -0.003(2) -0.013(2) -0.012(2)
C5 0.049(3) 0.024(3) 0.052(4) -0.003(3) -0.009(3) 0.000(3)
C6 0.034(3) 0.032(3) 0.043(3) -0.010(3) -0.003(3) 0.000(3)
C7 0.031(3) 0.028(3) 0.029(3) 0.001(2) 0.000(2) -0.003(2)
C8 0.056(4) 0.088(5) 0.043(3) -0.011(3) -0.011(3) -0.045(4)
C9 0.070(4) 0.107(6) 0.034(3) -0.014(3) -0.006(3) -0.054(4)
C10 0.044(3) 0.055(4) 0.044(3) 0.010(3) -0.012(3) -0.022(3)
C11 0.046(3) 0.056(4) 0.049(4) 0.008(3) -0.014(3) -0.028(3)
C12 0.058(4) 0.062(4) 0.048(4) 0.008(3) -0.025(3) -0.033(3)
C13 0.026(3) 0.039(3) 0.027(3) 0.003(2) -0.008(2) -0.010(2)
C14 0.041(3) 0.061(4) 0.036(3) -0.013(3) -0.013(3) -0.020(3)
C15 0.045(3) 0.079(4) 0.035(3) -0.010(3) -0.014(3) -0.023(3)
C16 0.044(3) 0.074(4) 0.027(3) 0.000(3) -0.010(3) -0.025(3)
C17 0.037(3) 0.054(4) 0.037(3) 0.005(3) -0.016(3) -0.022(3)
C18 0.032(3) 0.048(3) 0.022(3) -0.007(2) -0.007(2) -0.014(3)
C19 0.028(3) 0.031(3) 0.034(3) -0.001(2) -0.016(2) -0.012(2)
C20 0.028(3) 0.038(3) 0.047(3) -0.009(3) -0.010(2) -0.009(2)
C21 0.052(3) 0.030(3) 0.063(4) -0.004(3) -0.026(3) -0.013(3)
C22 0.051(3) 0.036(3) 0.055(4) 0.006(3) -0.023(3) -0.023(3)
C23 0.036(3) 0.044(3) 0.051(3) 0.004(3) -0.014(3) -0.018(3)
C24 0.028(3) 0.031(3) 0.039(3) -0.005(2) -0.012(2) -0.006(2)
C25 0.041(3) 0.039(3) 0.030(3) -0.001(2) -0.018(2) -0.016(3)
C26 0.036(3) 0.042(3) 0.029(3) 0.004(2) -0.021(2) -0.012(3)
C27 0.030(3) 0.031(3) 0.027(3) 0.004(2) -0.015(2) -0.013(2)
C28 0.024(2) 0.031(3) 0.029(3) -0.001(2) -0.008(2) -0.008(2)
C29 0.035(3) 0.034(3) 0.049(3) -0.005(3) -0.018(3) -0.012(3)
C30 0.047(3) 0.037(3) 0.052(3) 0.011(3) -0.028(3) -0.023(3)
C31 0.038(3) 0.048(3) 0.031(3) 0.011(3) -0.014(2) -0.019(3)
C32 0.031(3) 0.043(3) 0.028(3) -0.001(2) -0.009(2) -0.015(3)
C33 0.031(3) 0.034(3) 0.027(3) -0.004(2) -0.017(2) -0.008(2)
C34 0.040(3) 0.037(3) 0.030(3) 0.001(2) -0.024(2) -0.014(3)
C35 0.028(2) 0.016(2) 0.034(3) -0.003(2) -0.017(2) -0.006(2)
C36 0.030(3) 0.028(3) 0.034(3) 0.003(2) -0.011(2) -0.011(2)
C37 0.029(3) 0.032(3) 0.036(3) 0.001(2) -0.008(2) -0.005(2)
C38 0.037(3) 0.034(3) 0.038(3) -0.004(2) -0.010(3) -0.001(3)
C39 0.039(3) 0.030(3) 0.037(3) 0.001(2) -0.013(2) -0.011(3)
C40 0.034(3) 0.028(3) 0.039(3) 0.003(2) -0.016(2) -0.012(2)
C41 0.022(2) 0.026(3) 0.028(3) -0.005(2) -0.010(2) -0.003(2)
C42 0.030(3) 0.032(3) 0.041(3) 0.001(2) -0.014(2) -0.007(2)
C43 0.028(3) 0.040(3) 0.042(3) -0.009(3) -0.014(2) 0.000(2)
C44 0.045(3) 0.033(3) 0.052(4) -0.007(3) -0.022(3) 0.003(3)
C45 0.043(3) 0.031(3) 0.050(3) 0.001(3) -0.017(3) -0.006(3)
C46 0.037(3) 0.033(3) 0.036(3) 0.003(2) -0.010(2) -0.010(3)
C47 0.059(4) 0.033(3) 0.037(3) -0.005(2) -0.009(3) -0.028(3)
C48 0.066(4) 0.038(3) 0.028(3) -0.001(2) -0.001(3) -0.033(3)
C49 0.031(3) 0.016(2) 0.024(2) -0.001(2) -0.005(2) -0.009(2)
C50 0.037(3) 0.046(4) 0.038(3) 0.011(3) -0.013(3) -0.009(3)
C51 0.077(4) 0.068(5) 0.032(3) 0.019(3) -0.022(3) -0.034(4)
C52 0.087(5) 0.048(4) 0.023(3) -0.003(3) 0.005(3) -0.044(4)
C53 0.045(3) 0.044(4) 0.050(4) 0.003(3) -0.003(3) 0.004(3)
C54 0.040(3) 0.042(3) 0.037(3) -0.002(3) -0.014(3) -0.002(3)
C55 0.037(3) 0.036(3) 0.029(3) -0.001(2) -0.012(2) -0.020(3)
C56 0.038(3) 0.048(3) 0.028(3) -0.004(2) -0.010(2) -0.015(3)
C57 0.030(3) 0.054(4) 0.028(3) -0.002(3) -0.003(2) -0.009(3)
C58 0.039(3) 0.074(5) 0.041(3) -0.015(3) -0.002(3) -0.018(3)
C59 0.038(3) 0.069(4) 0.049(4) -0.009(3) -0.018(3) -0.009(3)
C60 0.040(3) 0.049(4) 0.034(3) 0.000(3) -0.016(3) -0.014(3)
C61 0.161(9) 0.124(8) 0.128(8) 0.047(6) -0.077(7) -0.079(7)
C62 0.099(6) 0.081(6) 0.104(7) 0.003(6) -0.036(6) -0.032(5)
C63 0.199(11) 0.105(8) 0.067(6) 0.002(6) -0.056(7) -0.024(8)
C64 0.156(10) 0.110(9) 0.103(9) -0.023(8) -0.030(8) -0.007(8)
C65 0.277(17) 0.124(9) 0.104(8) -0.009(8) -0.122(10) -0.061(10)
C66 0.103(7) 0.141(10) 0.177(13) -0.048(9) -0.035(8) -0.016(7)
C67 0.146(9) 0.083(7) 0.093(7) -0.008(5) -0.046(7) -0.031(6)

loop_
_atom_type_symbol
_atom_type_description
_atom_type_scat_dispersion_real
_atom_type_scat_dispersion_imag
_atom_type_scat_source
C C 0.0033 0.0016 'International Tables Vol C Tables 4.2.6.8 and 6.1.1.4'
H H 0.0000 0.0000 'International Tables Vol C Tables 4.2.6.8 and 6.1.1.4'
Co Co 0.3494 0.9721 'International Tables Vol C Tables 4.2.6.8 and 6.1.1.4'
N N 0.0061 0.0033 'International Tables Vol C Tables 4.2.6.8 and 6.1.1.4'
Rb Rb -0.9393 2.9676 'International Tables Vol C Tables 4.2.6.8 and 6.1.1.4'

loop_
_geom_angle_atom_site_label_1
_geom_angle_atom_site_label_2
_geom_angle_atom_site_label_3
_geom_angle
_geom_angle_site_symmetry_1
_geom_angle_site_symmetry_3
Co1 Rb1 Rb1 56.150(15) 2_666 2_666
Co1 Rb1 Rb1 52.127(15) . 2_666
Co1 Rb1 Co1 108.276(16) 2_666 .
Co1 Rb1 C2 137.38(7) 2_666 .
Co1 Rb1 C28 107.35(7) 2_666 .
N1 Rb1 Rb1 44.99(7) 2_666 2_666
N1 Rb1 Rb1 46.20(6) . 2_666
N1 Rb1 Co1 27.31(7) . .
N1 Rb1 Co1 91.14(7) 2_666 .
N1 Rb1 Co1 95.86(7) . 2_666
N1 Rb1 Co1 29.34(7) 2_666 2_666
N1 Rb1 N1 91.19(9) . 2_666
N1 Rb1 N2 20.52(8) 2_666 2_666
N1 Rb1 N2 86.95(9) . 2_666
N1 Rb1 N3 95.49(10) . 2_666
N1 Rb1 N4 95.41(11) . 2_666
N1 Rb1 N4 79.84(10) 2_666 2_666
N1 Rb1 C2 52.47(10) . .
N1 Rb1 C2 113.85(10) 2_666 .
N1 Rb1 C28 78.43(10) 2_666 .
N1 Rb1 C28 90.21(10) . .
N2 Rb1 Rb1 44.47(7) 2_666 2_666
N2 Rb1 Rb1 50.37(7) . 2_666
N2 Rb1 Co1 49.47(7) . .
N2 Rb1 Co1 85.21(8) . 2_666
N2 Rb1 Co1 49.86(7) 2_666 2_666
N2 Rb1 Co1 78.28(7) 2_666 .
N2 Rb1 N1 91.36(10) . 2_666
N2 Rb1 N1 22.15(9) . .
N2 Rb1 N2 94.84(9) . 2_666
N2 Rb1 N3 76.73(10) . 2_666
N2 Rb1 N4 73.65(11) . 2_666
N2 Rb1 C2 72.19(10) . .
N2 Rb1 C2 95.66(9) 2_666 .
N2 Rb1 C28 111.94(10) . .
N2 Rb1 C28 58.41(9) 2_666 .
N3 Rb1 Rb1 72.06(7) 2_666 2_666
N3 Rb1 Co1 29.43(7) 2_666 2_666
N3 Rb1 Co1 118.40(7) 2_666 .
N3 Rb1 N1 58.64(10) 2_666 2_666
N3 Rb1 N2 79.06(9) 2_666 2_666
N3 Rb1 N4 21.20(8) 2_666 2_666
N3 Rb1 C2 147.92(10) 2_666 .
N3 Rb1 C28 136.73(9) 2_666 .
N4 Rb1 Rb1 86.52(7) 2_666 2_666
N4 Rb1 Co1 50.61(7) 2_666 2_666
N4 Rb1 Co1 122.26(8) 2_666 .
N4 Rb1 N2 100.22(10) 2_666 2_666
N4 Rb1 C2 143.29(11) 2_666 .
N4 Rb1 C28 157.65(10) 2_666 .
N6 Rb1 Rb1 164.53(8) . 2_666
N6 Rb1 Co1 125.47(8) . .
N6 Rb1 Co1 123.28(8) . 2_666
N6 Rb1 N1 123.15(10) . .
N6 Rb1 N1 143.07(11) . 2_666
N6 Rb1 N2 115.10(11) . .
N6 Rb1 N2 149.43(11) . 2_666
N6 Rb1 N3 101.01(10) . 2_666
N6 Rb1 N4 83.44(10) . 2_666
N6 Rb1 C2 99.16(10) . .
N6 Rb1 C28 111.40(10) . .
C2 Rb1 Rb1 82.02(7) . 2_666
C2 Rb1 Co1 30.88(7) . .
C2 Rb1 C28 53.51(10) . .
C28 Rb1 Rb1 81.82(7) . 2_666
C28 Rb1 Co1 63.51(7) . .
N4 Rb2 Co2 111.40(8) . 2_666
N4 Rb2 N5 96.03(10) . 2_666
N4 Rb2 N6 83.14(10) . 2_666
N4 Rb2 N7 149.80(11) . 1_655
N4 Rb2 N7 120.17(10) . 2_666
N4 Rb2 N8 122.63(10) . 2_666
N4 Rb2 N8 145.43(11) . 1_655
N4 Rb2 N13 95.77(9) . 1_655
N4 Rb2 N14 91.56(10) . 1_655
N4 Rb2 C3 109.36(11) . 1_655
N4 Rb2 C33 73.79(10) . 1_655
N5 Rb2 Co2 29.07(7) 2_666 2_666
N5 Rb2 N6 20.99(8) 2_666 2_666
N5 Rb2 N8 79.34(10) 2_666 2_666
N5 Rb2 N13 159.08(10) 2_666 1_655
N5 Rb2 N14 158.93(9) 2_666 1_655
N5 Rb2 C3 154.27(9) 2_666 1_655
N5 Rb2 C33 164.26(10) 2_666 1_655
N6 Rb2 Co2 50.04(7) 2_666 2_666
N6 Rb2 N13 178.71(9) 2_666 1_655
N6 Rb2 N14 143.43(10) 2_666 1_655
N6 Rb2 C3 156.18(10) 2_666 1_655
N6 Rb2 C33 156.53(9) 2_666 1_655
N7 Rb2 Co2 28.92(7) 2_666 2_666
N7 Rb2 Co2 95.00(7) 1_655 2_666
N7 Rb2 N5 100.79(9) 1_655 2_666
N7 Rb2 N5 57.94(10) 2_666 2_666
N7 Rb2 N6 104.50(10) 1_655 2_666
N7 Rb2 N6 78.85(10) 2_666 2_666
N7 Rb2 N7 90.04(9) 2_666 1_655
N7 Rb2 N8 85.31(9) 1_655 2_666
N7 Rb2 N8 21.40(9) 2_666 2_666
N7 Rb2 N13 76.79(9) 1_655 1_655
N7 Rb2 N13 101.15(10) 2_666 1_655
N7 Rb2 N14 64.69(9) 1_655 1_655
N7 Rb2 N14 132.90(9) 2_666 1_655
N7 Rb2 C3 109.64(10) 2_666 1_655
N7 Rb2 C3 54.63(10) 1_655 1_655
N7 Rb2 C33 93.68(10) 1_655 1_655
N7 Rb2 C33 116.41(10) 2_666 1_655
N8 Rb2 Co2 50.30(7) 2_666 2_666
N8 Rb2 Co2 82.54(8) 1_655 2_666
N8 Rb2 N5 81.27(10) 1_655 2_666
N8 Rb2 N6 82.87(10) 1_655 2_666
N8 Rb2 N6 100.24(10) 2_666 2_666
N8 Rb2 N7 87.68(10) 1_655 2_666
N8 Rb2 N7 21.72(8) 1_655 1_655
N8 Rb2 N8 90.95(10) 1_655 2_666
N8 Rb2 N13 98.42(9) 1_655 1_655
N8 Rb2 N13 79.74(9) 2_666 1_655
N8 Rb2 N14 112.77(9) 2_666 1_655
N8 Rb2 N14 81.35(9) 1_655 1_655
N8 Rb2 C3 90.06(10) 2_666 1_655
N8 Rb2 C3 75.48(10) 1_655 1_655
N8 Rb2 C33 95.85(10) 2_666 1_655
N8 Rb2 C33 113.98(10) 1_655 1_655
N13 Rb2 Co2 130.01(6) 1_655 2_666
N13 Rb2 N14 37.15(8) 1_655 1_655
N13 Rb2 C33 22.54(8) 1_655 1_655
N14 Rb2 Co2 156.34(6) 1_655 2_666
N14 Rb2 C33 36.20(9) 1_655 1_655
C3 Rb2 Co2 134.25(8) 1_655 2_666
C3 Rb2 N13 25.01(9) 1_655 1_655
C3 Rb2 N14 23.34(9) 1_655 1_655
C3 Rb2 C33 39.10(9) 1_655 1_655
C33 Rb2 Co2 143.97(8) 1_655 2_666
Rb1 Co1 Rb1 71.723(16) 2_666 .
N1 Co1 Rb1 60.27(11) . 2_666
N1 Co1 Rb1 52.80(12) . .
N1 Co1 N3 119.49(16) . .
N1 Co1 C1 110.07(17) . .
N1 Co1 C2 105.83(17) . .
N3 Co1 Rb1 101.36(12) . .
N3 Co1 Rb1 59.62(12) . 2_666
N3 Co1 C1 103.56(17) . .
N3 Co1 C2 113.29(17) . .
C1 Co1 Rb1 118.70(12) . 2_666
C1 Co1 Rb1 154.82(12) . .
C2 Co1 Rb1 137.80(13) . 2_666
C2 Co1 Rb1 69.40(13) . .
C2 Co1 C1 103.49(18) . .
Rb2 Co2 Rb2 71.718(16) 2_666 1_455
N5 Co2 Rb2 109.32(11) . 1_455
N5 Co2 Rb2 59.18(11) . 2_666
N5 Co2 C3 112.85(17) . .
N5 Co2 C4 107.08(17) . .
N7 Co2 Rb2 57.94(12) . 2_666
N7 Co2 Rb2 52.92(10) . 1_455
N7 Co2 N5 116.99(16) . .
N7 Co2 C3 103.09(16) . .
N7 Co2 C4 110.07(17) . .
C3 Co2 Rb2 122.54(13) . 2_666
C3 Co2 Rb2 57.50(12) . 1_455
C3 Co2 C4 106.29(17) . .
C4 Co2 Rb2 143.58(12) . 1_455
C4 Co2 Rb2 131.01(12) . 2_666
Rb1 N1 Rb1 88.81(9) . 2_666
Co1 N1 Rb1 99.89(15) . .
Co1 N1 Rb1 90.39(13) . 2_666
N2 N1 Rb1 90.4(3) . 2_666
N2 N1 Rb1 78.1(3) . .
N2 N1 Co1 177.8(4) . .
Rb1 N2 Rb1 85.16(9) . 2_666
N1 N2 Rb1 79.8(3) . .
N1 N2 Rb1 69.1(2) . 2_666
Co1 N3 Rb1 90.95(13) . 2_666
N4 N3 Rb1 84.2(3) . 2_666
N4 N3 Co1 174.3(4) . .
Rb2 N4 Rb1 95.49(11) . 2_666
N3 N4 Rb1 74.6(3) . 2_666
N3 N4 Rb2 157.1(3) . .
Co2 N5 Rb2 91.75(13) . 2_666
N6 N5 Rb2 83.3(3) . 2_666
N6 N5 Co2 174.2(3) . .
Rb1 N6 Rb2 95.23(11) . 2_666
N5 N6 Rb1 140.0(3) . .
N5 N6 Rb2 75.7(3) . 2_666
Rb2 N7 Rb2 89.97(9) 2_666 1_455
Co2 N7 Rb2 93.14(14) . 2_666
Co2 N7 Rb2 100.30(14) . 1_455
N8 N7 Rb2 77.0(2) . 1_455
N8 N7 Rb2 83.8(3) . 2_666
N8 N7 Co2 175.9(4) . .
Rb2 N8 Rb2 89.05(10) 1_455 2_666
N7 N8 Rb2 74.8(3) . 2_666
N7 N8 Rb2 81.3(3) . 1_455
C1 N9 C7 123.0(4) . .
C5 N9 C1 111.8(4) . .
C5 N9 C7 125.1(4) . .
C1 N10 C6 112.2(4) . .
C1 N10 C13 123.7(4) . .
C6 N10 C13 124.1(4) . .
C2 N11 C19 124.0(4) . .
C25 N11 C2 112.0(4) . .
C25 N11 C19 124.0(3) . .
C2 N12 C27 122.7(3) . .
C26 N12 C2 112.1(3) . .
C26 N12 C27 125.1(4) . .
C3 N13 Rb2 76.1(2) . 1_455
C3 N13 C35 123.2(3) . .
C33 N13 Rb2 92.4(2) . 1_455
C33 N13 C3 112.0(4) . .
C33 N13 C35 124.2(3) . .
C35 N13 Rb2 107.6(2) . 1_455
C3 N14 Rb2 68.7(2) . 1_455
C3 N14 C34 112.3(4) . .
C3 N14 C41 123.1(3) . .
C34 N14 Rb2 89.8(2) . 1_455
C34 N14 C41 123.6(4) . .
C41 N14 Rb2 118.1(2) . 1_455
C4 N15 C47 111.5(4) . .
C4 N15 C49 123.5(4) . .
C47 N15 C49 124.2(4) . .
C4 N16 C48 112.5(4) . .
C4 N16 C55 122.7(4) . .
C48 N16 C55 124.5(4) . .
N9 C1 Co1 130.4(3) . .
N10 C1 Co1 127.6(3) . .
N10 C1 N9 101.8(4) . .
Co1 C2 Rb1 79.72(13) . .
N11 C2 Rb1 95.1(2) . .
N11 C2 Co1 126.2(3) . .
N12 C2 Rb1 96.3(3) . .
N12 C2 Co1 132.4(3) . .
N12 C2 N11 101.4(3) . .
Co2 C3 Rb2 91.76(14) . 1_455
N13 C3 Rb2 78.8(2) . 1_455
N13 C3 Co2 130.1(3) . .
N14 C3 Rb2 87.9(2) . 1_455
N14 C3 Co2 127.3(3) . .
N14 C3 N13 101.4(3) . .
N15 C4 Co2 130.0(3) . .
N15 C4 N16 102.2(4) . .
N16 C4 Co2 127.8(3) . .
N9 C5 H5 126.4 . .
C6 C5 N9 107.3(5) . .
C6 C5 H5 126.4 . .
N10 C6 H6 126.5 . .
C5 C6 N10 106.9(4) . .
C5 C6 H6 126.5 . .
N9 C7 H7 107.1 . .
N9 C7 C8 112.3(4) . .
N9 C7 C12 113.1(4) . .
C8 C7 H7 107.1 . .
C12 C7 H7 107.1 . .
C12 C7 C8 109.8(4) . .
C7 C8 H8A 109.6 . .
C7 C8 H8B 109.6 . .
C7 C8 C9 110.1(4) . .
H8A C8 H8B 108.1 . .
C9 C8 H8A 109.6 . .
C9 C8 H8B 109.6 . .
C8 C9 H9A 109.0 . .
C8 C9 H9B 109.0 . .
H9A C9 H9B 107.8 . .
C10 C9 C8 113.1(4) . .
C10 C9 H9A 109.0 . .
C10 C9 H9B 109.0 . .
C9 C10 H10A 109.4 . .
C9 C10 H10B 109.4 . .
H10A C10 H10B 108.0 . .
C11 C10 C9 111.4(4) . .
C11 C10 H10A 109.4 . .
C11 C10 H10B 109.4 . .
C10 C11 H11A 109.4 . .
C10 C11 H11B 109.4 . .
C10 C11 C12 111.3(4) . .
H11A C11 H11B 108.0 . .
C12 C11 H11A 109.4 . .
C12 C11 H11B 109.4 . .
C7 C12 C11 110.9(4) . .
C7 C12 H12A 109.5 . .
C7 C12 H12B 109.5 . .
C11 C12 H12A 109.5 . .
C11 C12 H12B 109.5 . .
H12A C12 H12B 108.0 . .
N10 C13 H13 107.0 . .
N10 C13 C14 112.2(4) . .
N10 C13 C18 112.3(4) . .
C14 C13 H13 107.0 . .
C14 C13 C18 111.0(4) . .
C18 C13 H13 107.0 . .
C13 C14 H14A 109.4 . .
C13 C14 H14B 109.4 . .
H14A C14 H14B 108.0 . .
C15 C14 C13 111.0(4) . .
C15 C14 H14A 109.4 . .
C15 C14 H14B 109.4 . .
C14 C15 H15A 109.4 . .
C14 C15 H15B 109.4 . .
C14 C15 C16 111.1(4) . .
H15A C15 H15B 108.0 . .
C16 C15 H15A 109.4 . .
C16 C15 H15B 109.4 . .
C15 C16 H16A 109.4 . .
C15 C16 H16B 109.4 . .
H16A C16 H16B 108.0 . .
C17 C16 C15 111.4(4) . .
C17 C16 H16A 109.4 . .
C17 C16 H16B 109.4 . .
C16 C17 H17A 109.3 . .
C16 C17 H17B 109.2 . .
H17A C17 H17B 107.9 . .
C18 C17 C16 111.8(4) . .
C18 C17 H17A 109.3 . .
C18 C17 H17B 109.2 . .
C13 C18 H18A 109.5 . .
C13 C18 H18B 109.5 . .
C17 C18 C13 110.8(4) . .
C17 C18 H18A 109.5 . .
C17 C18 H18B 109.5 . .
H18A C18 H18B 108.1 . .
N11 C19 H19 108.3 . .
N11 C19 C20 110.7(4) . .
N11 C19 C24 110.3(4) . .
C20 C19 H19 108.3 . .
C20 C19 C24 110.7(3) . .
C24 C19 H19 108.3 . .
C19 C20 H20A 109.3 . .
C19 C20 H20B 109.3 . .
C19 C20 C21 111.6(4) . .
H20A C20 H20B 108.0 . .
C21 C20 H20A 109.3 . .
C21 C20 H20B 109.3 . .
C20 C21 H21A 109.4 . .
C20 C21 H21B 109.4 . .
H21A C21 H21B 108.0 . .
C22 C21 C20 111.0(4) . .
C22 C21 H21A 109.4 . .
C22 C21 H21B 109.4 . .
C21 C22 H22A 109.4 . .
C21 C22 H22B 109.4 . .
H22A C22 H22B 108.0 . .
C23 C22 C21 111.1(4) . .
C23 C22 H22A 109.4 . .
C23 C22 H22B 109.4 . .
C22 C23 H23A 109.3 . .
C22 C23 H23B 109.3 . .
C22 C23 C24 111.8(4) . .
H23A C23 H23B 107.9 . .
C24 C23 H23A 109.3 . .
C24 C23 H23B 109.3 . .
C19 C24 H24A 109.4 . .
C19 C24 H24B 109.4 . .
C23 C24 C19 111.0(4) . .
C23 C24 H24A 109.4 . .
C23 C24 H24B 109.4 . .
H24A C24 H24B 108.0 . .
N11 C25 H25 126.1 . .
C26 C25 N11 107.8(4) . .
C26 C25 H25 126.1 . .
N12 C26 H26 126.7 . .
C25 C26 N12 106.6(4) . .
C25 C26 H26 126.7 . .
N12 C27 H27 107.9 . .
N12 C27 C28 110.6(3) . .
N12 C27 C32 111.2(3) . .
C28 C27 H27 107.9 . .
C32 C27 H27 107.9 . .
C32 C27 C28 111.3(4) . .
Rb1 C28 H28A 35.7 . .
Rb1 C28 H28B 74.2 . .
C27 C28 Rb1 111.6(2) . .
C27 C28 H28A 109.5 . .
C27 C28 H28B 109.5 . .
C27 C28 C29 110.7(3) . .
H28A C28 H28B 108.1 . .
C29 C28 Rb1 132.9(3) . .
C29 C28 H28A 109.5 . .
C29 C28 H28B 109.5 . .
C28 C29 H29A 109.3 . .
C28 C29 H29B 109.3 . .
H29A C29 H29B 108.0 . .
C30 C29 C28 111.5(4) . .
C30 C29 H29A 109.3 . .
C30 C29 H29B 109.3 . .
C29 C30 H30A 109.5 . .
C29 C30 H30B 109.5 . .
C29 C30 C31 110.9(4) . .
H30A C30 H30B 108.0 . .
C31 C30 H30A 109.5 . .
C31 C30 H30B 109.5 . .
C30 C31 H31A 109.4 . .
C30 C31 H31B 109.4 . .
C30 C31 C32 111.2(4) . .
H31A C31 H31B 108.0 . .
C32 C31 H31A 109.4 . .
C32 C31 H31B 109.4 . .
C27 C32 C31 109.8(4) . .
C27 C32 H32A 109.7 . .
C27 C32 H32B 109.7 . .
C31 C32 H32A 109.7 . .
C31 C32 H32B 109.7 . .
H32A C32 H32B 108.2 . .
Rb2 C33 H33 125.7 1_455 .
N13 C33 Rb2 65.1(2) . 1_455
N13 C33 H33 125.7 . .
C34 C33 Rb2 85.2(3) . 1_455
C34 C33 N13 107.1(4) . .
C34 C33 H33 125.7 . .
Rb2 C34 H34 123.1 1_455 .
N14 C34 Rb2 68.2(2) . 1_455
N14 C34 H34 126.4 . .
C33 C34 Rb2 73.9(3) . 1_455
C33 C34 N14 107.2(4) . .
C33 C34 H34 126.4 . .
N13 C35 H35 107.8 . .
N13 C35 C36 110.8(4) . .
N13 C35 C40 112.2(3) . .
C36 C35 H35 107.8 . .
C36 C35 C40 110.4(4) . .
C40 C35 H35 107.8 . .
C35 C36 H36A 109.4 . .
C35 C36 H36B 109.4 . .
C35 C36 C37 111.0(4) . .
H36A C36 H36B 108.0 . .
C37 C36 H36A 109.4 . .
C37 C36 H36B 109.4 . .
C36 C37 H37A 109.4 . .
C36 C37 H37B 109.4 . .
H37A C37 H37B 108.0 . .
C38 C37 C36 111.3(4) . .
C38 C37 H37A 109.4 . .
C38 C37 H37B 109.4 . .
C37 C38 H38A 109.4 . .
C37 C38 H38B 109.4 . .
H38A C38 H38B 108.0 . .
C39 C38 C37 111.3(4) . .
C39 C38 H38A 109.4 . .
C39 C38 H38B 109.4 . .
C38 C39 H39A 109.4 . .
C38 C39 H39B 109.4 . .
C38 C39 C40 111.3(4) . .
H39A C39 H39B 108.0 . .
C40 C39 H39A 109.4 . .
C40 C39 H39B 109.4 . .
C35 C40 C39 109.4(3) . .
C35 C40 H40A 109.8 . .
C35 C40 H40B 109.8 . .
C39 C40 H40A 109.8 . .
C39 C40 H40B 109.8 . .
H40A C40 H40B 108.2 . .
N14 C41 H41 107.4 . .
N14 C41 C42 112.5(3) . .
N14 C41 C46 110.5(3) . .
C42 C41 H41 107.4 . .
C46 C41 H41 107.4 . .
C46 C41 C42 111.3(4) . .
C41 C42 H42A 109.7 . .
C41 C42 H42B 109.7 . .
C41 C42 C43 110.0(4) . .
H42A C42 H42B 108.2 . .
C43 C42 H42A 109.7 . .
C43 C42 H42B 109.7 . .
C42 C43 H43A 109.4 . .
C42 C43 H43B 109.4 . .
H43A C43 H43B 108.0 . .
C44 C43 C42 111.1(4) . .
C44 C43 H43A 109.4 . .
C44 C43 H43B 109.4 . .
C43 C44 H44A 109.5 . .
C43 C44 H44B 109.5 . .
H44A C44 H44B 108.1 . .
C45 C44 C43 110.6(4) . .
C45 C44 H44A 109.5 . .
C45 C44 H44B 109.5 . .
C44 C45 H45A 109.4 . .
C44 C45 H45B 109.4 . .
C44 C45 C46 111.0(4) . .
H45A C45 H45B 108.0 . .
C46 C45 H45A 109.4 . .
C46 C45 H45B 109.4 . .
C41 C46 C45 110.6(4) . .
C41 C46 H46A 109.5 . .
C41 C46 H46B 109.5 . .
C45 C46 H46A 109.5 . .
C45 C46 H46B 109.5 . .
H46A C46 H46B 108.1 . .
N15 C47 H47 126.2 . .
C48 C47 N15 107.6(4) . .
C48 C47 H47 126.2 . .
N16 C48 H48 126.9 . .
C47 C48 N16 106.2(4) . .
C47 C48 H48 126.9 . .
N15 C49 H49 107.2 . .
N15 C49 C50 110.7(4) . .
N15 C49 C54 112.6(4) . .
C50 C49 H49 107.2 . .
C50 C49 C54 111.6(4) . .
C54 C49 H49 107.2 . .
C49 C50 H50A 109.4 . .
C49 C50 H50B 109.4 . .
C49 C50 C51 111.1(4) . .
H50A C50 H50B 108.0 . .
C51 C50 H50A 109.4 . .
C51 C50 H50B 109.4 . .
C50 C51 H51A 109.5 . .
C50 C51 H51B 109.5 . .
H51A C51 H51B 108.1 . .
C52 C51 C50 110.7(4) . .
C52 C51 H51A 109.5 . .
C52 C51 H51B 109.5 . .
C51 C52 H52A 109.3 . .
C51 C52 H52B 109.3 . .
H52A C52 H52B 107.9 . .
C53 C52 C51 111.7(4) . .
C53 C52 H52A 109.3 . .
C53 C52 H52B 109.3 . .
C52 C53 H53A 109.5 . .
C52 C53 H53B 109.5 . .
C52 C53 C54 110.6(4) . .
H53A C53 H53B 108.1 . .
C54 C53 H53A 109.5 . .
C54 C53 H53B 109.5 . .
C49 C54 C53 109.0(4) . .
C49 C54 H54A 109.9 . .
C49 C54 H54B 109.9 . .
C53 C54 H54A 109.9 . .
C53 C54 H54B 109.9 . .
H54A C54 H54B 108.3 . .
N16 C55 H55 107.8 . .
N16 C55 C56 112.7(4) . .
N16 C55 C60 110.5(4) . .
C56 C55 H55 107.8 . .
C56 C55 C60 110.1(4) . .
C60 C55 H55 107.8 . .
C55 C56 H56A 109.2 . .
C55 C56 H56B 109.2 . .
C55 C56 C57 112.0(4) . .
H56A C56 H56B 107.9 . .
C57 C56 H56A 109.2 . .
C57 C56 H56B 109.2 . .
C56 C57 H57A 109.5 . .
C56 C57 H57B 109.5 . .
H57A C57 H57B 108.1 . .
C58 C57 C56 110.6(4) . .
C58 C57 H57A 109.5 . .
C58 C57 H57B 109.5 . .
C57 C58 H58A 109.4 . .
C57 C58 H58B 109.4 . .
C57 C58 C59 111.3(4) . .
H58A C58 H58B 108.0 . .
C59 C58 H58A 109.4 . .
C59 C58 H58B 109.4 . .
C58 C59 H59A 109.5 . .
C58 C59 H59B 109.5 . .
H59A C59 H59B 108.1 . .
C60 C59 C58 110.7(5) . .
C60 C59 H59A 109.5 . .
C60 C59 H59B 109.5 . .
C55 C60 C59 111.4(4) . .
C55 C60 H60A 109.3 . .
C55 C60 H60B 109.3 . .
C59 C60 H60A 109.3 . .
C59 C60 H60B 109.3 . .
H60A C60 H60B 108.0 . .
H61A C61 H61B 109.5 . .
H61A C61 H61C 109.5 . .
H61B C61 H61C 109.5 . .
C62 C61 H61A 109.5 . .
C62 C61 H61B 109.5 . .
C62 C61 H61C 109.5 . .
C63 C62 C61 118.4(10) . .
C67 C62 C61 127.4(9) . .
C67 C62 C63 113.5(9) . .
C62 C63 H63 119.8 . .
C62 C63 C64 120.3(10) . .
C64 C63 H63 119.8 . .
C63 C64 H64 120.8 . .
C65 C64 C63 118.3(11) . .
C65 C64 H64 120.9 . .
C64 C65 H65 120.0 . .
C66 C65 C64 119.9(12) . .
C66 C65 H65 120.1 . .
C65 C66 H66 120.8 . .
C65 C66 C67 118.5(12) . .
C67 C66 H66 120.8 . .
C62 C67 C66 126.9(10) . .
C62 C67 H67 116.6 . .
C66 C67 H67 116.6 . .

loop_
_geom_bond_atom_site_label_1
_geom_bond_atom_site_label_2
_geom_bond_distance
_geom_bond_site_symmetry_2
Rb1 Rb1 4.2894(9) 2_666
Rb1 Co1 3.5657(8) 2_666
Rb1 Co1 3.7516(9) .
Rb1 N1 3.033(4) .
Rb1 N1 3.096(3) 2_666
Rb1 N2 3.015(4) .
Rb1 N2 3.315(4) 2_666
Rb1 N3 3.077(4) 2_666
Rb1 N4 3.175(4) 2_666
Rb1 N6 2.928(4) .
Rb1 C2 3.569(4) .
Rb1 C28 3.608(4) .
Rb2 Co2 3.6216(8) 2_666
Rb2 N4 2.930(4) .
Rb2 N5 3.112(4) 2_666
Rb2 N6 3.190(4) 2_666
Rb2 N7 3.105(3) 1_655
Rb2 N7 3.074(4) 2_666
Rb2 N8 3.061(4) 1_655
Rb2 N8 3.167(4) 2_666
Rb2 N13 3.265(3) 1_655
Rb2 N14 3.465(3) 1_655
Rb2 C3 3.231(4) 1_655
Rb2 C33 3.597(4) 1_655
Co1 Rb1 3.5658(8) 2_666
Co1 N1 1.747(4) .
Co1 N3 1.752(4) .
Co1 C1 1.972(5) .
Co1 C2 1.957(4) .
Co2 Rb2 3.8294(8) 1_455
Co2 Rb2 3.6216(8) 2_666
Co2 N5 1.760(4) .
Co2 N7 1.754(4) .
Co2 C3 1.958(4) .
Co2 C4 1.984(4) .
N1 Rb1 3.096(3) 2_666
N1 N2 1.162(5) .
N2 Rb1 3.315(4) 2_666
N3 Rb1 3.077(4) 2_666
N3 N4 1.154(4) .
N4 Rb1 3.175(4) 2_666
N5 Rb2 3.112(4) 2_666
N5 N6 1.151(5) .
N6 Rb2 3.190(4) 2_666
N7 Rb2 3.074(4) 2_666
N7 Rb2 3.105(3) 1_455
N7 N8 1.162(5) .
N8 Rb2 3.167(4) 2_666
N8 Rb2 3.061(4) 1_455
N9 C1 1.399(5) .
N9 C5 1.383(6) .
N9 C7 1.456(5) .
N10 C1 1.377(5) .
N10 C6 1.393(6) .
N10 C13 1.444(5) .
N11 C2 1.393(5) .
N11 C19 1.459(5) .
N11 C25 1.368(5) .
N12 C2 1.392(5) .
N12 C26 1.381(5) .
N12 C27 1.483(5) .
N13 Rb2 3.265(3) 1_455
N13 C3 1.407(5) .
N13 C33 1.380(5) .
N13 C35 1.467(5) .
N14 Rb2 3.465(3) 1_455
N14 C3 1.373(5) .
N14 C34 1.395(5) .
N14 C41 1.460(5) .
N15 C4 1.371(5) .
N15 C47 1.395(5) .
N15 C49 1.466(5) .
N16 C4 1.380(5) .
N16 C48 1.386(6) .
N16 C55 1.460(6) .
C3 Rb2 3.231(4) 1_455
C5 H5 0.9500 .
C5 C6 1.337(7) .
C6 H6 0.9500 .
C7 H7 1.0000 .
C7 C8 1.506(7) .
C7 C12 1.494(6) .
C8 H8A 0.9900 .
C8 H8B 0.9900 .
C8 C9 1.534(7) .
C9 H9A 0.9900 .
C9 H9B 0.9900 .
C9 C10 1.498(7) .
C10 H10A 0.9900 .
C10 H10B 0.9900 .
C10 C11 1.497(7) .
C11 H11A 0.9900 .
C11 H11B 0.9900 .
C11 C12 1.513(7) .
C12 H12A 0.9900 .
C12 H12B 0.9900 .
C13 H13 1.0000 .
C13 C14 1.526(6) .
C13 C18 1.527(6) .
C14 H14A 0.9900 .
C14 H14B 0.9900 .
C14 C15 1.519(7) .
C15 H15A 0.9900 .
C15 H15B 0.9900 .
C15 C16 1.527(6) .
C16 H16A 0.9900 .
C16 H16B 0.9900 .
C16 C17 1.512(6) .
C17 H17A 0.9900 .
C17 H17B 0.9900 .
C17 C18 1.512(6) .
C18 H18A 0.9900 .
C18 H18B 0.9900 .
C19 H19 1.0000 .
C19 C20 1.525(6) .
C19 C24 1.527(6) .
C20 H20A 0.9900 .
C20 H20B 0.9900 .
C20 C21 1.533(6) .
C21 H21A 0.9900 .
C21 H21B 0.9900 .
C21 C22 1.526(6) .
C22 H22A 0.9900 .
C22 H22B 0.9900 .
C22 C23 1.519(6) .
C23 H23A 0.9900 .
C23 H23B 0.9900 .
C23 C24 1.513(6) .
C24 H24A 0.9900 .
C24 H24B 0.9900 .
C25 H25 0.9500 .
C25 C26 1.340(6) .
C26 H26 0.9500 .
C27 H27 1.0000 .
C27 C28 1.519(6) .
C27 C32 1.511(6) .
C28 H28A 0.9900 .
C28 H28B 0.9900 .
C28 C29 1.533(5) .
C29 H29A 0.9900 .
C29 H29B 0.9900 .
C29 C30 1.512(6) .
C30 H30A 0.9900 .
C30 H30B 0.9900 .
C30 C31 1.524(6) .
C31 H31A 0.9900 .
C31 H31B 0.9900 .
C31 C32 1.540(6) .
C32 H32A 0.9900 .
C32 H32B 0.9900 .
C33 Rb2 3.597(4) 1_455
C33 H33 1.0000 .
C33 C34 1.335(6) .
C34 Rb2 3.731(5) 1_455
C34 H34 0.9500 .
C35 H35 1.0000 .
C35 C36 1.498(6) .
C35 C40 1.525(6) .
C36 H36A 0.9900 .
C36 H36B 0.9900 .
C36 C37 1.530(6) .
C37 H37A 0.9900 .
C37 H37B 0.9900 .
C37 C38 1.525(6) .
C38 H38A 0.9900 .
C38 H38B 0.9900 .
C38 C39 1.519(6) .
C39 H39A 0.9900 .
C39 H39B 0.9900 .
C39 C40 1.535(6) .
C40 H40A 0.9900 .
C40 H40B 0.9900 .
C41 H41 1.0000 .
C41 C42 1.528(6) .
C41 C46 1.521(6) .
C42 H42A 0.9900 .
C42 H42B 0.9900 .
C42 C43 1.533(6) .
C43 H43A 0.9900 .
C43 H43B 0.9900 .
C43 C44 1.528(7) .
C44 H44A 0.9900 .
C44 H44B 0.9900 .
C44 C45 1.519(6) .
C45 H45A 0.9900 .
C45 H45B 0.9900 .
C45 C46 1.541(6) .
C46 H46A 0.9900 .
C46 H46B 0.9900 .
C47 H47 0.9500 .
C47 C48 1.332(6) .
C48 H48 0.9500 .
C49 H49 1.0000 .
C49 C50 1.485(6) .
C49 C54 1.521(6) .
C50 H50A 0.9900 .
C50 H50B 0.9900 .
C50 C51 1.532(7) .
C51 H51A 0.9900 .
C51 H51B 0.9900 .
C51 C52 1.524(8) .
C52 H52A 0.9900 .
C52 H52B 0.9900 .
C52 C53 1.502(7) .
C53 H53A 0.9900 .
C53 H53B 0.9900 .
C53 C54 1.533(7) .
C54 H54A 0.9900 .
C54 H54B 0.9900 .
C55 H55 1.0000 .
C55 C56 1.499(6) .
C55 C60 1.515(6) .
C56 H56A 0.9900 .
C56 H56B 0.9900 .
C56 C57 1.533(6) .
C57 H57A 0.9900 .
C57 H57B 0.9900 .
C57 C58 1.510(6) .
C58 H58A 0.9900 .
C58 H58B 0.9900 .
C58 C59 1.532(7) .
C59 H59A 0.9900 .
C59 H59B 0.9900 .
C59 C60 1.530(7) .
C60 H60A 0.9900 .
C60 H60B 0.9900 .
C61 H61A 0.9800 .
C61 H61B 0.9800 .
C61 H61C 0.9800 .
C61 C62 1.504(10) .
C62 C63 1.370(10) .
C62 C67 1.306(10) .
C63 H63 0.9500 .
C63 C64 1.430(12) .
C64 H64 0.9500 .
C64 C65 1.326(14) .
C65 H65 0.9500 .
C65 C66 1.301(12) .
C66 H66 0.9500 .
C66 C67 1.368(11) .
C67 H67 0.9500 .

loop_
_geom_torsion_atom_site_label_1
_geom_torsion_atom_site_label_2
_geom_torsion_atom_site_label_3
_geom_torsion_atom_site_label_4
_geom_torsion
_geom_torsion_site_symmetry_1
_geom_torsion_site_symmetry_4
Rb1 Co1 N1 Rb1 88.86(11) 2_666 .
Rb1 Co1 N1 Rb1 -88.86(11) . 2_666
Rb1 Co1 N3 Rb1 60.76(8) . 2_666
Rb1 N1 N2 Rb1 -88.70(8) . 2_666
Rb1 N1 N2 Rb1 88.70(8) 2_666 .
Rb1 N3 N4 Rb2 66.6(8) 2_666 .
Rb1 C28 C29 C30 -151.8(3) . .
Rb2 Co2 N5 Rb2 -53.40(9) 1_455 2_666
Rb2 Co2 N7 Rb2 90.54(11) 1_455 2_666
Rb2 Co2 N7 Rb2 -90.54(11) 2_666 1_455
Rb2 N5 N6 Rb1 -80.9(4) 2_666 .
Rb2 N7 N8 Rb2 -91.40(7) 2_666 1_455
Rb2 N7 N8 Rb2 91.40(7) 1_455 2_666
Rb2 N13 C3 Co2 82.8(3) 1_455 .
Rb2 N13 C3 N14 -85.6(3) 1_455 .
Rb2 N13 C33 C34 76.2(3) 1_455 .
Rb2 N13 C35 C36 -169.9(3) 1_455 .
Rb2 N13 C35 C40 66.2(4) 1_455 .
Rb2 N14 C3 Co2 -90.6(3) 1_455 .
Rb2 N14 C3 N13 78.2(2) 1_455 .
Rb2 N14 C34 C33 -64.1(3) 1_455 .
Rb2 N14 C41 C42 -53.1(4) 1_455 .
Rb2 N14 C41 C46 -178.2(3) 1_455 .
Rb2 C33 C34 N14 60.4(3) 1_455 .
N1 Co1 N3 Rb1 7.26(19) . 2_666
N3 Co1 N1 Rb1 81.65(18) . .
N3 Co1 N1 Rb1 -7.22(19) . 2_666
N5 Co2 N7 Rb2 -4.07(17) . 2_666
N5 Co2 N7 Rb2 -94.61(16) . 1_455
N7 Co2 N5 Rb2 4.02(17) . 2_666
N9 C5 C6 N10 0.3(6) . .
N9 C7 C8 C9 176.2(5) . .
N9 C7 C12 C11 -173.5(4) . .
N10 C13 C14 C15 177.4(4) . .
N10 C13 C18 C17 -177.7(4) . .
N11 C19 C20 C21 -177.9(4) . .
N11 C19 C24 C23 178.8(4) . .
N11 C25 C26 N12 0.5(5) . .
N12 C27 C28 Rb1 19.9(4) . .
N12 C27 C28 C29 178.9(4) . .
N12 C27 C32 C31 -178.6(4) . .
N13 C33 C34 Rb2 -62.1(3) . 1_455
N13 C33 C34 N14 -1.7(5) . .
N13 C35 C36 C37 176.1(3) . .
N13 C35 C40 C39 -176.3(4) . .
N14 C41 C42 C43 178.5(4) . .
N14 C41 C46 C45 -177.8(3) . .
N15 C47 C48 N16 -0.2(6) . .
N15 C49 C50 C51 -176.2(4) . .
N15 C49 C54 C53 175.8(4) . .
N16 C55 C56 C57 -178.9(4) . .
N16 C55 C60 C59 177.9(4) . .
C1 Co1 N1 Rb1 112.34(14) . 2_666
C1 Co1 N1 Rb1 -158.79(14) . .
C1 Co1 N3 Rb1 -115.55(14) . 2_666
C1 N9 C5 C6 -0.4(6) . .
C1 N9 C7 C8 -115.9(5) . .
C1 N9 C7 C12 119.1(5) . .
C1 N10 C6 C5 -0.1(5) . .
C1 N10 C13 C14 -126.0(4) . .
C1 N10 C13 C18 108.2(5) . .
C2 Co1 N1 Rb1 -136.45(14) . 2_666
C2 Co1 N1 Rb1 -47.59(17) . .
C2 Co1 N3 Rb1 133.04(15) . 2_666
C2 N11 C19 C20 -120.6(4) . .
C2 N11 C19 C24 116.5(4) . .
C2 N11 C25 C26 -0.4(5) . .
C2 N12 C26 C25 -0.5(5) . .
C2 N12 C27 C28 -79.3(5) . .
C2 N12 C27 C32 156.5(4) . .
C3 Co2 N5 Rb2 -115.36(15) . 2_666
C3 Co2 N7 Rb2 120.39(14) . 2_666
C3 Co2 N7 Rb2 29.85(17) . 1_455
C3 N13 C33 Rb2 -76.0(3) . 1_455
C3 N13 C33 C34 0.2(5) . .
C3 N13 C35 C36 -85.3(5) . .
C3 N13 C35 C40 150.8(4) . .
C3 N14 C34 Rb2 66.9(3) . 1_455
C3 N14 C34 C33 2.7(5) . .
C3 N14 C41 C42 -135.0(4) . .
C3 N14 C41 C46 100.0(5) . .
C4 Co2 N5 Rb2 128.03(14) . 2_666
C4 Co2 N7 Rb2 -126.55(14) . 2_666
C4 Co2 N7 Rb2 142.91(14) . 1_455
C4 N15 C47 C48 0.8(6) . .
C4 N15 C49 C50 85.2(5) . .
C4 N15 C49 C54 -149.1(4) . .
C4 N16 C48 C47 -0.4(6) . .
C4 N16 C55 C56 139.1(4) . .
C4 N16 C55 C60 -97.3(5) . .
C5 N9 C1 Co1 -175.0(3) . .
C5 N9 C1 N10 0.4(5) . .
C5 N9 C7 C8 67.0(6) . .
C5 N9 C7 C12 -57.9(6) . .
C6 N10 C1 Co1 175.4(3) . .
C6 N10 C1 N9 -0.2(5) . .
C6 N10 C13 C14 53.8(6) . .
C6 N10 C13 C18 -72.1(5) . .
C7 N9 C1 Co1 7.6(6) . .
C7 N9 C1 N10 -177.0(4) . .
C7 N9 C5 C6 176.9(4) . .
C7 C8 C9 C10 53.5(7) . .
C8 C7 C12 C11 60.2(6) . .
C8 C9 C10 C11 -51.4(7) . .
C9 C10 C11 C12 53.2(6) . .
C10 C11 C12 C7 -58.3(6) . .
C12 C7 C8 C9 -57.0(6) . .
C13 N10 C1 Co1 -4.9(6) . .
C13 N10 C1 N9 179.6(4) . .
C13 N10 C6 C5 -179.8(4) . .
C13 C14 C15 C16 55.4(6) . .
C14 C13 C18 C17 55.8(5) . .
C14 C15 C16 C17 -55.0(6) . .
C15 C16 C17 C18 55.3(6) . .
C16 C17 C18 C13 -55.7(5) . .
C18 C13 C14 C15 -56.0(6) . .
C19 N11 C2 Rb1 -84.3(4) . .
C19 N11 C2 Co1 -3.4(6) . .
C19 N11 C2 N12 178.1(4) . .
C19 N11 C25 C26 -178.4(4) . .
C19 C20 C21 C22 54.8(5) . .
C20 C19 C24 C23 55.8(5) . .
C20 C21 C22 C23 -54.6(6) . .
C21 C22 C23 C24 55.9(6) . .
C22 C23 C24 C19 -56.5(5) . .
C24 C19 C20 C21 -55.3(5) . .
C25 N11 C2 Rb1 97.6(3) . .
C25 N11 C2 Co1 178.6(3) . .
C25 N11 C2 N12 0.1(5) . .
C25 N11 C19 C20 57.3(6) . .
C25 N11 C19 C24 -65.6(5) . .
C26 N12 C2 Rb1 -96.3(3) . .
C26 N12 C2 Co1 -178.1(3) . .
C26 N12 C2 N11 0.3(5) . .
C26 N12 C27 C28 96.9(5) . .
C26 N12 C27 C32 -27.3(6) . .
C27 N12 C2 Rb1 80.4(4) . .
C27 N12 C2 Co1 -1.4(6) . .
C27 N12 C2 N11 177.0(3) . .
C27 N12 C26 C25 -177.1(4) . .
C27 C28 C29 C30 55.3(5) . .
C28 C27 C32 C31 57.6(5) . .
C28 C29 C30 C31 -54.9(5) . .
C29 C30 C31 C32 56.0(5) . .
C30 C31 C32 C27 -57.1(5) . .
C32 C27 C28 Rb1 144.1(3) . .
C32 C27 C28 C29 -56.9(5) . .
C33 N13 C3 Rb2 86.9(3) . 1_455
C33 N13 C3 Co2 169.7(3) . .
C33 N13 C3 N14 1.4(4) . .
C33 N13 C35 C36 84.5(5) . .
C33 N13 C35 C40 -39.3(5) . .
C34 N14 C3 Rb2 -80.6(3) . 1_455
C34 N14 C3 Co2 -171.2(3) . .
C34 N14 C3 N13 -2.4(4) . .
C34 N14 C41 C42 57.4(5) . .
C34 N14 C41 C46 -67.6(5) . .
C35 N13 C3 Rb2 -102.2(3) . 1_455
C35 N13 C3 Co2 -19.4(6) . .
C35 N13 C3 N14 172.3(3) . .
C35 N13 C33 Rb2 113.2(4) . 1_455
C35 N13 C33 C34 -170.6(4) . .
C35 C36 C37 C38 55.5(5) . .
C36 C35 C40 C39 59.6(5) . .
C36 C37 C38 C39 -53.0(5) . .
C37 C38 C39 C40 54.5(5) . .
C38 C39 C40 C35 -57.4(5) . .
C40 C35 C36 C37 -59.0(5) . .
C41 N14 C3 Rb2 110.5(3) . 1_455
C41 N14 C3 Co2 19.9(6) . .
C41 N14 C3 N13 -171.3(3) . .
C41 N14 C34 Rb2 -124.3(4) . 1_455
C41 N14 C34 C33 171.5(4) . .
C41 C42 C43 C44 57.0(5) . .
C42 C41 C46 C45 56.4(5) . .
C42 C43 C44 C45 -57.2(5) . .
C43 C44 C45 C46 56.4(6) . .
C44 C45 C46 C41 -56.1(5) . .
C46 C41 C42 C43 -56.9(5) . .
C47 N15 C4 Co2 178.1(3) . .
C47 N15 C4 N16 -0.9(5) . .
C47 N15 C49 C50 -83.6(5) . .
C47 N15 C49 C54 42.1(6) . .
C48 N16 C4 Co2 -178.3(3) . .
C48 N16 C4 N15 0.8(5) . .
C48 N16 C55 C56 -47.3(6) . .
C48 N16 C55 C60 76.3(6) . .
C49 N15 C4 Co2 8.1(6) . .
C49 N15 C4 N16 -170.9(4) . .
C49 N15 C47 C48 170.7(4) . .
C49 C50 C51 C52 -54.2(6) . .
C50 C49 C54 C53 -59.0(5) . .
C50 C51 C52 C53 54.2(6) . .
C51 C52 C53 C54 -56.8(6) . .
C52 C53 C54 C49 58.1(6) . .
C54 C49 C50 C51 57.5(5) . .
C55 N16 C4 Co2 -4.0(6) . .
C55 N16 C4 N15 175.1(4) . .
C55 N16 C48 C47 -174.5(4) . .
C55 C56 C57 C58 -56.5(5) . .
C56 C55 C60 C59 -56.9(5) . .
C56 C57 C58 C59 54.7(6) . .
C57 C58 C59 C60 -54.8(6) . .
C58 C59 C60 C55 55.8(6) . .
C60 C55 C56 C57 57.2(5) . .
C61 C62 C63 C64 177.2(9) . .
C61 C62 C67 C66 175.6(9) . .
C62 C63 C64 C65 18.0(17) . .
C63 C62 C67 C66 5.1(15) . .
C63 C64 C65 C66 -17.3(19) . .
C64 C65 C66 C67 10.9(19) . .
C65 C66 C67 C62 -4.7(18) . .
C67 C62 C63 C64 -11.4(14) . .

loop_
_smtbx_masks_void_nr
_smtbx_masks_void_average_x
_smtbx_masks_void_average_y
_smtbx_masks_void_average_z
_smtbx_masks_void_volume
_smtbx_masks_void_count_electrons
1 0.500 0.000 0.000 282.5 84.6
